data_7114282
loop_
_publ_author_name
'Andr\'e, Nicolas'
'Scopelliti, Rosario'
'Hopfgartner, G\'erard'
'Piguet, Claude'
'B\"unzli, Jean-Claude G.'

_publ_section_title
;
 Discriminating between lanthanide ions: self-assembly of heterodimetallic
 triple-stranded helicates
;
_journal_issue 3
_journal_name_full 'Chemical Communications'
_journal_page_first 214
_journal_paper_doi 10.1039/b109065h
_journal_year 2002
_chemical_formula_sum 'C144 H153 Cl6 Eu La N33 O27'
_chemical_formula_weight 3281.56
_chemical_name_systematic
; 
? 
;
_space_group_IT_number 14
_symmetry_cell_setting monoclinic
_symmetry_space_group_name_Hall '-P 2ybc'
_symmetry_space_group_name_H-M 'P 1 21/c 1'
_atom_sites_solution_hydrogens geom
_atom_sites_solution_primary direct
_atom_sites_solution_secondary difmap
_audit_creation_method SHELXL-97
_cell_angle_alpha 90.00
_cell_angle_beta 90.12(3)
_cell_angle_gamma 90.00
_cell_formula_units_Z 4
_cell_length_a 14.759(3)
_cell_length_b 26.369(5)
_cell_length_c 37.217(7)
_cell_measurement_reflns_used '322 spots from first image'
_cell_measurement_temperature 143(2)
_cell_volume 14484(5)
_computing_cell_refinement 'marresearch marHKL, 1.9.1'
_computing_data_collection 'marresearch mar345, 1.2.11'
_computing_data_reduction 'marresearch marHKL'
_computing_molecular_graphics 'Bruker SHELXTL'
_computing_publication_material 'Bruker SHELXTL'
_computing_structure_refinement 'SHELXL-97 (Sheldrick, 1997)'
_computing_structure_solution 'SHELXS-97 (Sheldrick, 1990)'
_diffrn_ambient_temperature 143(2)
_diffrn_measured_fraction_theta_full 0.724
_diffrn_measured_fraction_theta_max 0.724
_diffrn_measurement_device_type 'mar345 IPDS'
_diffrn_measurement_method '60 images with deltaphi = 3 degrees and exp. time = 180 sec.'
_diffrn_radiation_monochromator graphite
_diffrn_radiation_source 'fine-focus sealed tube'
_diffrn_radiation_type MoK\a
_diffrn_radiation_wavelength 0.71070
_diffrn_reflns_av_R_equivalents 0.0654
_diffrn_reflns_av_sigmaI/netI 0.0818
_diffrn_reflns_limit_h_max 15
_diffrn_reflns_limit_h_min -15
_diffrn_reflns_limit_k_max 25
_diffrn_reflns_limit_k_min -28
_diffrn_reflns_limit_l_max 42
_diffrn_reflns_limit_l_min -42
_diffrn_reflns_number 46327
_diffrn_reflns_theta_full 24.36
_diffrn_reflns_theta_max 24.36
_diffrn_reflns_theta_min 0.95
_exptl_absorpt_coefficient_mu 0.915
_exptl_absorpt_correction_type none
_exptl_crystal_colour yellow
_exptl_crystal_density_diffrn 1.505
_exptl_crystal_density_method 'not measured'
_exptl_crystal_description cubic
_exptl_crystal_F_000 6744
_exptl_crystal_size_max 0.21
_exptl_crystal_size_mid 0.19
_exptl_crystal_size_min 0.18
_refine_diff_density_max 1.043
_refine_diff_density_min -0.689
_refine_diff_density_rms 0.113
_refine_ls_extinction_coef 0.00187(11)
_refine_ls_extinction_expression Fc^*^=kFc[1+0.001xFc^2^\l^3^/sin(2\q)]^-1/4^
_refine_ls_extinction_method SHELXL
_refine_ls_goodness_of_fit_ref 0.948
_refine_ls_hydrogen_treatment mixed
_refine_ls_matrix_type fullcycle
_refine_ls_number_parameters 1805
_refine_ls_number_reflns 17176
_refine_ls_number_restraints 10
_refine_ls_restrained_S_all 0.952
_refine_ls_R_factor_all 0.1114
_refine_ls_R_factor_gt 0.0669
_refine_ls_shift/su_max 0.037
_refine_ls_shift/su_mean 0.000
_refine_ls_structure_factor_coef Fsqd
_refine_ls_weighting_details 'calc w=1/[\s^2^(Fo^2^)+(0.1288P)^2^+0.0000P] where P=(Fo^2^+2Fc^2^)/3'
_refine_ls_weighting_scheme calc
_refine_ls_wR_factor_gt 0.1740
_refine_ls_wR_factor_ref 0.1981
_reflns_number_gt 9911
_reflns_number_total 17176
_reflns_threshold_expression >2sigma(I)
_cod_data_source_file b109065h.txt
_cod_data_source_block bunz55
_cod_depositor_comments
;
The following automatic conversions were performed:

'_symmetry_cell_setting' value 'Monoclinic' changed to 'monoclinic'
according to
/usr/data/users/saulius/automatic-downloads/retrospective/RSC/lib/dictionaries/cif_core.dic
dictionary named 'cif_core.dic' version 2.4.2 from 2011-04-26.

Automatic conversion script
Id: cif_fix_values 2281 2013-09-26 08:29:07Z andrius 
;
_cod_original_sg_symbol_H-M P2(1)/c
_cod_database_code 7114282

loop_
_symmetry_equiv_pos_as_xyz
'x, y, z'
'-x, y+1/2, -z+1/2'
'-x, -y, -z'
'x, -y-1/2, z-1/2'

loop_
_atom_site_label
_atom_site_type_symbol
_atom_site_fract_x
_atom_site_fract_y
_atom_site_fract_z
_atom_site_U_iso_or_equiv
_atom_site_adp_type
_atom_site_occupancy
_atom_site_symmetry_multiplicity
_atom_site_calc_flag
_atom_site_refinement_flags
Eu1 Eu 0.26587(3) 0.12720(2) 0.242692(12) 0.063 Uani 1 1 d .
La1 La 0.27477(3) 0.25892(2) 0.471770(13) 0.054 Uani 1 1 d .
O1 O 0.3751(4) 0.0985(2) 0.19882(15) 0.069 Uani 1 1 d .
O2 O 0.1920(4) 0.0548(3) 0.21804(17) 0.082 Uani 1 1 d .
O3 O 0.2043(4) 0.1596(3) 0.18801(16) 0.077 Uani 1 1 d .
N1 N 0.5242(4) 0.1041(3) 0.18503(19) 0.070 Uani 1 1 d .
N2 N 0.3716(4) 0.1974(3) 0.21533(18) 0.063 Uani 1 1 d .
N3 N 0.2340(4) 0.2206(3) 0.25997(18) 0.060 Uani 1 1 d .
N4 N 0.2509(4) 0.3040(3) 0.25352(18) 0.063 Uani 1 1 d .
N5 N 0.1915(4) 0.1810(3) 0.44256(17) 0.061 Uani 1 1 d .
N6 N 0.0991(5) 0.1187(3) 0.4622(2) 0.080 Uani 1 1 d D
N7 N 0.3097(4) 0.1686(3) 0.49774(17) 0.058 Uani 1 1 d .
N8 N 0.3785(5) 0.2505(3) 0.5293(2) 0.073 Uani 1 1 d .
N9 N 0.5103(4) 0.2138(4) 0.5449(2) 0.084 Uani 1 1 d .
N10 N 0.1381(5) -0.0243(3) 0.2249(2) 0.087 Uani 1 1 d .
N11 N 0.3326(4) 0.0383(3) 0.25966(18) 0.065 Uani 1 1 d .
N12 N 0.4101(4) 0.1264(3) 0.28170(18) 0.058 Uani 1 1 d .
N13 N 0.5180(4) 0.0859(3) 0.31322(18) 0.063 Uani 1 1 d .
N14 N 0.2439(4) 0.3015(3) 0.40927(18) 0.058 Uani 1 1 d .
N15 N 0.1912(4) 0.3756(3) 0.38746(19) 0.063 Uani 1 1 d .
N16 N 0.1077(4) 0.2923(3) 0.45806(17) 0.059 Uani 1 1 d .
N17 N 0.1422(5) 0.2367(3) 0.51818(18) 0.066 Uani 1 1 d .
N18 N -0.0030(5) 0.2222(4) 0.5287(3) 0.116 Uani 1 1 d D
N19 N 0.1045(6) 0.2133(4) 0.1636(2) 0.101 Uani 1 1 d .
N20 N 0.0902(4) 0.1370(3) 0.2405(2) 0.065 Uani 1 1 d .
N21 N 0.1755(4) 0.0981(3) 0.29890(18) 0.061 Uani 1 1 d .
N22 N 0.0458(4) 0.0740(3) 0.32582(19) 0.071 Uani 1 1 d .
N23 N 0.4142(4) 0.2170(3) 0.43690(18) 0.058 Uani 1 1 d .
N24 N 0.5623(4) 0.2057(3) 0.44736(18) 0.059 Uani 1 1 d .
N25 N 0.4211(4) 0.3159(3) 0.46068(18) 0.061 Uani 1 1 d .
N26 N 0.2683(4) 0.3564(3) 0.48803(19) 0.069 Uani 1 1 d .
N27 N 0.3167(5) 0.4374(3) 0.4835(2) 0.078 Uani 1 1 d .
C1 C 0.4442(6) 0.1245(4) 0.1920(2) 0.066 Uani 1 1 d .
C2 C 0.4294(5) 0.1804(4) 0.1902(2) 0.067 Uani 1 1 d .
C3 C 0.4610(6) 0.2115(4) 0.1630(3) 0.080 Uani 1 1 d .
H3 H 0.5035 0.1994 0.1459 0.096 Uiso 1 1 calc R
C4 C 0.4300(6) 0.2592(4) 0.1616(3) 0.082 Uani 1 1 d .
H4 H 0.4463 0.2801 0.1418 0.099 Uiso 1 1 calc R
C5 C 0.3743(6) 0.2789(4) 0.1885(3) 0.084 Uani 1 1 d .
H5 H 0.3570 0.3136 0.1887 0.101 Uiso 1 1 calc R
C6 C 0.3453(5) 0.2450(4) 0.2150(2) 0.066 Uani 1 1 d .
C7 C 0.2762(5) 0.2568(4) 0.2432(2) 0.060 Uani 1 1 d .
C8 C 0.1725(5) 0.2452(4) 0.2822(2) 0.057 Uani 1 1 d .
C9 C 0.1817(5) 0.2972(4) 0.2786(2) 0.056 Uani 1 1 d .
C10 C 0.1276(5) 0.3313(4) 0.2967(2) 0.069 Uani 1 1 d .
H10 H 0.1361 0.3668 0.2942 0.083 Uiso 1 1 calc R
C11 C 0.0612(5) 0.3119(4) 0.3183(2) 0.063 Uani 1 1 d .
H11 H 0.0217 0.3346 0.3305 0.075 Uiso 1 1 calc R
C12 C 0.0497(5) 0.2589(4) 0.3231(2) 0.058 Uani 1 1 d .
C13 C 0.1077(5) 0.2251(4) 0.3052(2) 0.058 Uani 1 1 d .
H13 H 0.1027 0.1895 0.3088 0.070 Uiso 1 1 calc R
C14 C -0.0242(5) 0.2373(4) 0.3466(2) 0.061 Uani 1 1 d .
H14A H -0.0604 0.2659 0.3561 0.074 Uiso 1 1 calc R
H14B H -0.0648 0.2167 0.3313 0.074 Uiso 1 1 calc R
C15 C 0.0053(5) 0.2054(4) 0.3776(2) 0.061 Uani 1 1 d .
C16 C 0.0896(5) 0.2107(3) 0.3934(2) 0.058 Uani 1 1 d .
H16 H 0.1315 0.2346 0.3840 0.069 Uiso 1 1 calc R
C17 C 0.1128(5) 0.1818(3) 0.4224(2) 0.056 Uani 1 1 d .
C18 C 0.0533(5) 0.1444(4) 0.4352(2) 0.067 Uani 1 1 d .
C19 C -0.0329(6) 0.1385(4) 0.4210(3) 0.079 Uani 1 1 d .
H19 H -0.0744 0.1145 0.4306 0.095 Uiso 1 1 calc R
C20 C -0.0553(5) 0.1691(4) 0.3925(2) 0.066 Uani 1 1 d .
H20 H -0.1139 0.1659 0.3822 0.079 Uiso 1 1 calc R
C21 C 0.1822(5) 0.1431(4) 0.4652(2) 0.065 Uani 1 1 d .
C22 C 0.2573(6) 0.1293(4) 0.4890(2) 0.066 Uani 1 1 d .
C23 C 0.2772(7) 0.0793(4) 0.4983(3) 0.088 Uani 1 1 d .
H23 H 0.2394 0.0520 0.4910 0.106 Uiso 1 1 calc R
C24 C 0.3565(8) 0.0709(5) 0.5193(3) 0.103 Uani 1 1 d .
H24 H 0.3741 0.0375 0.5259 0.124 Uiso 1 1 calc R
C25 C 0.4089(7) 0.1135(5) 0.5301(3) 0.086 Uani 1 1 d .
H25 H 0.4605 0.1091 0.5451 0.103 Uiso 1 1 calc R
C26 C 0.3841(6) 0.1610(4) 0.5186(2) 0.065 Uani 1 1 d .
C27 C 0.4263(5) 0.2082(4) 0.5299(2) 0.067 Uani 1 1 d .
C28 C 0.4348(7) 0.2876(5) 0.5457(2) 0.083 Uani 1 1 d .
C29 C 0.5165(6) 0.2641(5) 0.5557(3) 0.086 Uani 1 1 d .
C30 C 0.5864(7) 0.2909(6) 0.5722(3) 0.105 Uani 1 1 d .
H30 H 0.6426 0.2755 0.5783 0.126 Uiso 1 1 calc R
C31 C 0.5684(9) 0.3418(6) 0.5792(3) 0.125 Uani 1 1 d .
H31 H 0.6151 0.3621 0.5893 0.151 Uiso 1 1 calc R
C32 C 0.4820(9) 0.3651(6) 0.5716(3) 0.125 Uani 1 1 d .
H32 H 0.4695 0.3988 0.5791 0.150 Uiso 1 1 calc R
C33 C 0.4192(8) 0.3377(5) 0.5537(3) 0.100 Uani 1 1 d .
H33 H 0.3639 0.3531 0.5466 0.120 Uiso 1 1 calc R
C34 C 0.6111(6) 0.1314(4) 0.1875(3) 0.089 Uani 1 1 d .
H34A H 0.6052 0.1648 0.1755 0.107 Uiso 1 1 calc R
H34B H 0.6584 0.1119 0.1747 0.107 Uiso 1 1 calc R
C35 C 0.6390(7) 0.1390(5) 0.2256(3) 0.111 Uani 1 1 d .
H35A H 0.5918 0.1578 0.2384 0.166 Uiso 1 1 calc R
H35B H 0.6958 0.1582 0.2264 0.166 Uiso 1 1 calc R
H35C H 0.6479 0.1059 0.2371 0.166 Uiso 1 1 calc R
C36 C 0.5316(6) 0.0493(4) 0.1839(3) 0.081 Uani 1 1 d .
H36A H 0.4739 0.0344 0.1923 0.097 Uiso 1 1 calc R
H36B H 0.5799 0.0385 0.2007 0.097 Uiso 1 1 calc R
C37 C 0.5527(7) 0.0286(5) 0.1471(3) 0.105 Uani 1 1 d .
H37A H 0.5029 0.0368 0.1306 0.158 Uiso 1 1 calc R
H37B H 0.5599 -0.0083 0.1485 0.158 Uiso 1 1 calc R
H37C H 0.6089 0.0439 0.1382 0.158 Uiso 1 1 calc R
C38 C 0.2829(6) 0.3547(4) 0.2442(3) 0.073 Uani 1 1 d .
H38A H 0.3460 0.3522 0.2354 0.088 Uiso 1 1 calc R
H38B H 0.2833 0.3759 0.2661 0.088 Uiso 1 1 calc R
C39 C 0.2256(6) 0.3809(4) 0.2156(3) 0.085 Uani 1 1 d .
H39A H 0.2304 0.3623 0.1929 0.127 Uiso 1 1 calc R
H39B H 0.2475 0.4157 0.2122 0.127 Uiso 1 1 calc R
H39C H 0.1622 0.3817 0.2233 0.127 Uiso 1 1 calc R
C40 C 0.0547(8) 0.0679(7) 0.4786(4) 0.204 Uani 1 1 d D
H40A H 0.0015 0.0559 0.4648 0.245 Uiso 1 1 calc R
H40B H 0.0991 0.0402 0.4819 0.245 Uiso 1 1 calc R
C41 C 0.0314(13) 0.0918(6) 0.5107(6) 0.241 Uani 1 1 d D
H41A H 0.0850 0.0943 0.5262 0.362 Uiso 1 1 calc R
H41B H -0.0154 0.0719 0.5229 0.362 Uiso 1 1 calc R
H41C H 0.0082 0.1258 0.5056 0.362 Uiso 1 1 calc R
C42 C 0.5849(6) 0.1754(5) 0.5476(3) 0.101 Uani 1 1 d .
H42A H 0.6428 0.1915 0.5406 0.121 Uiso 1 1 calc R
H42B H 0.5727 0.1475 0.5305 0.121 Uiso 1 1 calc R
C43 C 0.5945(7) 0.1534(6) 0.5854(3) 0.119 Uani 1 1 d .
H43A H 0.6080 0.1808 0.6024 0.178 Uiso 1 1 calc R
H43B H 0.6438 0.1285 0.5858 0.178 Uiso 1 1 calc R
H43C H 0.5377 0.1368 0.5923 0.178 Uiso 1 1 calc R
C44 C 0.2043(6) 0.0101(5) 0.2273(2) 0.074 Uani 1 1 d .
C45 C 0.2960(6) -0.0028(4) 0.2422(2) 0.069 Uani 1 1 d .
C46 C 0.3475(6) -0.0443(4) 0.2342(3) 0.078 Uani 1 1 d .
H46 H 0.3235 -0.0711 0.2200 0.094 Uiso 1 1 calc R
C47 C 0.4356(6) -0.0463(4) 0.2473(3) 0.083 Uani 1 1 d .
H47 H 0.4717 -0.0753 0.2422 0.100 Uiso 1 1 calc R
C48 C 0.4713(6) -0.0082(4) 0.2670(3) 0.075 Uani 1 1 d .
H48 H 0.5305 -0.0108 0.2769 0.090 Uiso 1 1 calc R
C49 C 0.4188(5) 0.0351(4) 0.2724(2) 0.063 Uani 1 1 d .
C50 C 0.4494(5) 0.0825(4) 0.2891(2) 0.058 Uani 1 1 d .
C51 C 0.4588(5) 0.1633(4) 0.3013(2) 0.063 Uani 1 1 d .
C52 C 0.5253(5) 0.1372(4) 0.3215(2) 0.062 Uani 1 1 d .
C53 C 0.5866(6) 0.1638(4) 0.3435(2) 0.078 Uani 1 1 d .
H53 H 0.6316 0.1465 0.3571 0.093 Uiso 1 1 calc R
C54 C 0.5792(6) 0.2164(4) 0.3447(2) 0.073 Uani 1 1 d .
H54 H 0.6194 0.2355 0.3594 0.088 Uiso 1 1 calc R
C55 C 0.5130(6) 0.2410(4) 0.3245(2) 0.069 Uani 1 1 d .
C56 C 0.4519(5) 0.2159(4) 0.3033(2) 0.056 Uani 1 1 d .
H56 H 0.4064 0.2337 0.2903 0.067 Uiso 1 1 calc R
C57 C 0.5127(5) 0.2987(4) 0.3256(2) 0.075 Uani 1 1 d .
H57A H 0.5178 0.3116 0.3007 0.090 Uiso 1 1 calc R
H57B H 0.5670 0.3102 0.3390 0.090 Uiso 1 1 calc R
C58 C 0.4290(5) 0.3221(4) 0.3429(2) 0.064 Uani 1 1 d .
C59 C 0.3818(5) 0.2968(4) 0.3697(2) 0.061 Uani 1 1 d .
H59 H 0.4012 0.2646 0.3782 0.073 Uiso 1 1 calc R
C60 C 0.3060(5) 0.3199(4) 0.3834(2) 0.062 Uani 1 1 d .
C61 C 0.2740(6) 0.3664(4) 0.3705(2) 0.063 Uani 1 1 d .
C62 C 0.3236(6) 0.3923(4) 0.3452(3) 0.080 Uani 1 1 d .
H62 H 0.3058 0.4249 0.3370 0.096 Uiso 1 1 calc R
C63 C 0.4004(6) 0.3688(4) 0.3321(2) 0.071 Uani 1 1 d .
H63 H 0.4353 0.3862 0.3146 0.085 Uiso 1 1 calc R
C64 C 0.1763(5) 0.3350(4) 0.4095(2) 0.060 Uani 1 1 d .
C65 C 0.0953(5) 0.3236(4) 0.4301(2) 0.061 Uani 1 1 d .
C66 C 0.0082(5) 0.3393(4) 0.4190(2) 0.070 Uani 1 1 d .
H66 H 0.0006 0.3603 0.3984 0.084 Uiso 1 1 calc R
C67 C -0.0645(6) 0.3239(4) 0.4385(3) 0.088 Uani 1 1 d .
H67 H -0.1238 0.3346 0.4320 0.105 Uiso 1 1 calc R
C68 C -0.0522(5) 0.2924(5) 0.4679(3) 0.089 Uani 1 1 d .
H68 H -0.1026 0.2818 0.4818 0.106 Uiso 1 1 calc R
C69 C 0.0346(5) 0.2764(4) 0.4768(2) 0.064 Uani 1 1 d .
C70 C 0.0561(6) 0.2460(4) 0.5081(2) 0.071 Uani 1 1 d .
C71 C 0.1353(6) 0.2063(4) 0.5479(2) 0.078 Uani 1 1 d .
C72 C 0.0449(7) 0.1964(5) 0.5543(3) 0.114 Uani 1 1 d .
C73 C 0.0180(10) 0.1636(7) 0.5825(4) 0.167 Uani 1 1 d .
H73 H -0.0444 0.1580 0.5873 0.201 Uiso 1 1 calc R
C74 C 0.0824(9) 0.1405(6) 0.6022(4) 0.147 Uani 1 1 d .
H74 H 0.0649 0.1165 0.6200 0.176 Uiso 1 1 calc R
C75 C 0.1722(8) 0.1506(5) 0.5974(3) 0.109 Uani 1 1 d .
H75 H 0.2160 0.1359 0.6130 0.131 Uiso 1 1 calc R
C76 C 0.1997(7) 0.1824(4) 0.5698(3) 0.090 Uani 1 1 d .
H76 H 0.2624 0.1879 0.5657 0.108 Uiso 1 1 calc R
C77 C 0.1436(7) -0.0737(5) 0.2382(4) 0.123 Uani 1 1 d .
H77A H 0.2012 -0.0777 0.2516 0.147 Uiso 1 1 calc R
H77B H 0.1444 -0.0978 0.2178 0.147 Uiso 1 1 calc R
C78 C 0.0670(11) -0.0864(7) 0.2621(5) 0.204 Uani 1 1 d .
H78A H 0.0742 -0.0684 0.2850 0.306 Uiso 1 1 calc R
H78B H 0.0661 -0.1230 0.2665 0.306 Uiso 1 1 calc R
H78C H 0.0100 -0.0760 0.2508 0.306 Uiso 1 1 calc R
C79 C 0.0525(6) -0.0102(5) 0.2084(3) 0.114 Uani 1 1 d .
H79A H 0.0030 -0.0294 0.2201 0.136 Uiso 1 1 calc R
H79B H 0.0413 0.0264 0.2127 0.136 Uiso 1 1 calc R
C80 C 0.0502(10) -0.0194(8) 0.1714(5) 0.204 Uani 1 1 d .
H80A H 0.1014 -0.0022 0.1599 0.307 Uiso 1 1 calc R
H80B H -0.0067 -0.0065 0.1614 0.307 Uiso 1 1 calc R
H80C H 0.0545 -0.0560 0.1670 0.307 Uiso 1 1 calc R
C81 C 0.5762(5) 0.0472(4) 0.3294(2) 0.067 Uani 1 1 d .
H81A H 0.5447 0.0141 0.3283 0.080 Uiso 1 1 calc R
H81B H 0.5859 0.0556 0.3550 0.080 Uiso 1 1 calc R
C82 C 0.6671(5) 0.0424(4) 0.3112(3) 0.082 Uani 1 1 d .
H82A H 0.6581 0.0341 0.2857 0.122 Uiso 1 1 calc R
H82B H 0.7022 0.0153 0.3227 0.122 Uiso 1 1 calc R
H82C H 0.7001 0.0745 0.3132 0.122 Uiso 1 1 calc R
C83 C 0.1374(6) 0.4214(4) 0.3805(3) 0.079 Uani 1 1 d .
H83A H 0.0793 0.4117 0.3691 0.094 Uiso 1 1 calc R
H83B H 0.1706 0.4435 0.3635 0.094 Uiso 1 1 calc R
C84 C 0.1185(8) 0.4504(5) 0.4144(3) 0.111 Uani 1 1 d .
H84A H 0.0807 0.4298 0.4304 0.167 Uiso 1 1 calc R
H84B H 0.0865 0.4819 0.4085 0.167 Uiso 1 1 calc R
H84C H 0.1757 0.4585 0.4265 0.167 Uiso 1 1 calc R
C85 C -0.1036(12) 0.2072(7) 0.5191(5) 0.250 Uani 1 1 d D
H85A H -0.1202 0.2146 0.4938 0.300 Uiso 1 1 calc R
H85B H -0.1189 0.1717 0.5253 0.300 Uiso 1 1 calc R
C86 C -0.1389(14) 0.2440(8) 0.5444(5) 0.229 Uani 1 1 d D
H86A H -0.1359 0.2299 0.5688 0.343 Uiso 1 1 calc R
H86B H -0.2021 0.2518 0.5384 0.343 Uiso 1 1 calc R
H86C H -0.1027 0.2751 0.5432 0.343 Uiso 1 1 calc R
C87 C 0.1236(6) 0.1756(4) 0.1858(3) 0.085 Uani 1 1 d .
C88 C 0.0570(6) 0.1538(4) 0.2094(2) 0.073 Uani 1 1 d .
C89 C -0.0335(6) 0.1440(4) 0.1994(3) 0.088 Uani 1 1 d .
H89 H -0.0569 0.1553 0.1770 0.106 Uiso 1 1 calc R
C90 C -0.0866(7) 0.1176(5) 0.2232(3) 0.101 Uani 1 1 d .
H90 H -0.1478 0.1103 0.2172 0.122 Uiso 1 1 calc R
C91 C -0.0527(6) 0.1016(4) 0.2555(3) 0.085 Uani 1 1 d .
H91 H -0.0900 0.0837 0.2720 0.102 Uiso 1 1 calc R
C92 C 0.0369(5) 0.1120(4) 0.2638(3) 0.066 Uani 1 1 d .
C93 C 0.0849(5) 0.0946(4) 0.2963(2) 0.062 Uani 1 1 d .
C94 C 0.1965(5) 0.0772(4) 0.3324(2) 0.060 Uani 1 1 d .
C95 C 0.1171(5) 0.0609(4) 0.3495(2) 0.068 Uani 1 1 d .
C96 C 0.1165(6) 0.0398(4) 0.3824(3) 0.077 Uani 1 1 d .
H96 H 0.0616 0.0312 0.3942 0.092 Uiso 1 1 calc R
C97 C 0.2006(6) 0.0311(4) 0.3983(2) 0.078 Uani 1 1 d .
H97 H 0.2029 0.0142 0.4208 0.093 Uiso 1 1 calc R
C98 C 0.2810(5) 0.0462(4) 0.3825(2) 0.069 Uani 1 1 d .
C99 C 0.2795(5) 0.0698(3) 0.3495(2) 0.061 Uani 1 1 d .
H99 H 0.3342 0.0809 0.3386 0.073 Uiso 1 1 calc R
C100 C 0.3707(5) 0.0333(4) 0.4006(2) 0.064 Uani 1 1 d .
H10A H 0.4097 0.0152 0.3831 0.077 Uiso 1 1 calc R
H10B H 0.3591 0.0100 0.4209 0.077 Uiso 1 1 calc R
C101 C 0.4227(5) 0.0805(4) 0.4148(2) 0.061 Uani 1 1 d .
C102 C 0.3840(5) 0.1265(3) 0.4182(2) 0.057 Uani 1 1 d .
H102 H 0.3223 0.1316 0.4118 0.068 Uiso 1 1 calc R
C103 C 0.4361(5) 0.1667(4) 0.4311(2) 0.061 Uani 1 1 d .
C104 C 0.5277(6) 0.1591(4) 0.4384(2) 0.063 Uani 1 1 d .
C105 C 0.5677(5) 0.1124(4) 0.4362(2) 0.063 Uani 1 1 d .
H105 H 0.6295 0.1079 0.4426 0.076 Uiso 1 1 calc R
C106 C 0.5154(5) 0.0718(4) 0.4242(2) 0.070 Uani 1 1 d .
H106 H 0.5409 0.0388 0.4223 0.084 Uiso 1 1 calc R
C107 C 0.4919(5) 0.2397(4) 0.4458(2) 0.064 Uani 1 1 d .
C108 C 0.4970(6) 0.2943(4) 0.4484(2) 0.064 Uani 1 1 d .
C109 C 0.5712(5) 0.3215(4) 0.4358(3) 0.082 Uani 1 1 d .
H109 H 0.6245 0.3045 0.4280 0.098 Uiso 1 1 calc R
C110 C 0.5656(7) 0.3734(4) 0.4349(4) 0.105 Uani 1 1 d .
H110 H 0.6147 0.3929 0.4259 0.126 Uiso 1 1 calc R
C111 C 0.4891(6) 0.3968(4) 0.4470(3) 0.096 Uani 1 1 d .
H111 H 0.4841 0.4327 0.4460 0.115 Uiso 1 1 calc R
C112 C 0.4187(5) 0.3680(4) 0.4607(3) 0.069 Uani 1 1 d .
C113 C 0.3358(5) 0.3876(4) 0.4770(2) 0.062 Uani 1 1 d .
C114 C 0.2041(5) 0.3894(4) 0.5027(2) 0.070 Uani 1 1 d .
C115 C 0.2316(6) 0.4381(4) 0.4993(3) 0.076 Uani 1 1 d .
C116 C 0.1790(7) 0.4798(5) 0.5113(3) 0.107 Uani 1 1 d .
H116 H 0.2010 0.5136 0.5098 0.128 Uiso 1 1 calc R
C117 C 0.0963(8) 0.4694(5) 0.5248(3) 0.111 Uani 1 1 d .
H117 H 0.0574 0.4967 0.5311 0.134 Uiso 1 1 calc R
C118 C 0.0660(7) 0.4194(5) 0.5300(3) 0.096 Uani 1 1 d .
H118 H 0.0085 0.4133 0.5407 0.116 Uiso 1 1 calc R
C119 C 0.1210(6) 0.3782(4) 0.5194(3) 0.074 Uani 1 1 d .
H119 H 0.1025 0.3442 0.5235 0.088 Uiso 1 1 calc R
C120 C 0.1745(8) 0.2265(6) 0.1371(3) 0.135 Uani 1 1 d .
H12A H 0.2341 0.2282 0.1492 0.162 Uiso 1 1 calc R
H12B H 0.1612 0.2606 0.1271 0.162 Uiso 1 1 calc R
C121 C 0.1796(12) 0.1886(6) 0.1065(4) 0.177 Uani 1 1 d .
H12C H 0.1852 0.1543 0.1164 0.266 Uiso 1 1 calc R
H12D H 0.2325 0.1962 0.0916 0.266 Uiso 1 1 calc R
H12E H 0.1245 0.1909 0.0919 0.266 Uiso 1 1 calc R
C122 C 0.0217(7) 0.2457(5) 0.1658(4) 0.120 Uani 1 1 d .
H12F H -0.0299 0.2253 0.1746 0.144 Uiso 1 1 calc R
H12G H 0.0062 0.2586 0.1416 0.144 Uiso 1 1 calc R
C123 C 0.0377(9) 0.2898(6) 0.1908(5) 0.169 Uani 1 1 d .
H12H H 0.0349 0.2779 0.2158 0.254 Uiso 1 1 calc R
H12I H -0.0090 0.3156 0.1869 0.254 Uiso 1 1 calc R
H12J H 0.0975 0.3044 0.1861 0.254 Uiso 1 1 calc R
C124 C -0.0500(5) 0.0629(4) 0.3352(3) 0.078 Uani 1 1 d .
H12K H -0.0905 0.0874 0.3229 0.094 Uiso 1 1 calc R
H12L H -0.0586 0.0666 0.3614 0.094 Uiso 1 1 calc R
C125 C -0.0747(7) 0.0080(4) 0.3235(3) 0.093 Uani 1 1 d .
H12M H -0.0767 0.0061 0.2972 0.140 Uiso 1 1 calc R
H12N H -0.1342 -0.0011 0.3333 0.140 Uiso 1 1 calc R
H12O H -0.0289 -0.0156 0.3327 0.140 Uiso 1 1 calc R
C126 C 0.6578(5) 0.2144(4) 0.4597(2) 0.062 Uani 1 1 d .
H12P H 0.6740 0.1883 0.4777 0.075 Uiso 1 1 calc R
H12Q H 0.6615 0.2480 0.4715 0.075 Uiso 1 1 calc R
C127 C 0.7261(5) 0.2126(4) 0.4288(2) 0.070 Uani 1 1 d .
H12R H 0.7186 0.1808 0.4155 0.105 Uiso 1 1 calc R
H12S H 0.7877 0.2144 0.4386 0.105 Uiso 1 1 calc R
H12T H 0.7158 0.2413 0.4127 0.105 Uiso 1 1 calc R
C128 C 0.3715(8) 0.4843(4) 0.4778(3) 0.101 Uani 1 1 d .
H12U H 0.3512 0.5110 0.4947 0.121 Uiso 1 1 calc R
H12V H 0.4361 0.4771 0.4828 0.121 Uiso 1 1 calc R
C129 C 0.3610(7) 0.5024(5) 0.4405(3) 0.118 Uani 1 1 d .
H12W H 0.3759 0.4749 0.4239 0.177 Uiso 1 1 calc R
H12$ H 0.4018 0.5311 0.4364 0.177 Uiso 1 1 calc R
H12 H 0.2982 0.5132 0.4365 0.177 Uiso 1 1 calc R
Cl1 Cl -0.22810(14) -0.00650(11) 0.21717(6) 0.074 Uani 1 1 d .
O4 O -0.3156(4) -0.0275(3) 0.22529(17) 0.081 Uani 1 1 d .
O5 O -0.1664(4) -0.0463(3) 0.2101(2) 0.115 Uani 1 1 d .
O6 O -0.2329(5) 0.0224(3) 0.1848(2) 0.116 Uani 1 1 d .
O7 O -0.1959(5) 0.0211(4) 0.2457(2) 0.134 Uani 1 1 d .
Cl2 Cl 0.76443(19) 0.07431(12) 0.51291(8) 0.090 Uani 1 1 d .
O8 O 0.7786(6) 0.1087(4) 0.4856(3) 0.148 Uani 1 1 d .
O9 O 0.6819(7) 0.0538(5) 0.5122(4) 0.203 Uani 1 1 d .
O10 O 0.7934(9) 0.0940(6) 0.5464(3) 0.219 Uani 1 1 d .
O11 O 0.8207(9) 0.0361(6) 0.5075(6) 0.273 Uani 1 1 d .
Cl3 Cl 0.3922(2) 0.41528(13) 0.13600(8) 0.102 Uani 1 1 d .
O12 O 0.3862(5) 0.3645(3) 0.1216(2) 0.110 Uani 1 1 d .
O13 O 0.2994(6) 0.4362(4) 0.1379(2) 0.135 Uani 1 1 d .
O14 O 0.4441(7) 0.4459(4) 0.1133(2) 0.159 Uani 1 1 d .
O15 O 0.4254(6) 0.4139(4) 0.1711(2) 0.135 Uani 1 1 d .
Cl4 Cl -0.22796(17) 0.35891(13) 0.35616(8) 0.093 Uani 1 1 d .
O16 O -0.1378(5) 0.3635(4) 0.3523(3) 0.145 Uani 1 1 d .
O17 O -0.2769(6) 0.3792(5) 0.3307(3) 0.219 Uani 1 1 d .
O18 O -0.2610(6) 0.3157(4) 0.3698(3) 0.171 Uani 1 1 d .
O19 O -0.2451(15) 0.3902(7) 0.3841(5) 0.317 Uani 1 1 d .
Cl5 Cl 0.7643(2) 0.25168(15) 0.65615(10) 0.119 Uani 1 1 d .
O20 O 0.6706(6) 0.2491(4) 0.6587(3) 0.169 Uani 1 1 d .
O21 O 0.7971(5) 0.2940(4) 0.6756(3) 0.159 Uani 1 1 d .
O22 O 0.8055(7) 0.2087(5) 0.6692(5) 0.247 Uani 1 1 d .
O23 O 0.7880(11) 0.2504(11) 0.6206(5) 0.416 Uani 1 1 d .
Cl6 Cl 0.7585(3) 0.37206(15) 0.50191(11) 0.136 Uani 1 1 d .
O24 O 0.7432(5) 0.3216(3) 0.4907(3) 0.116 Uani 1 1 d .
O25 O 0.6884(12) 0.3949(6) 0.5167(6) 0.344 Uani 1 1 d .
O26 O 0.8420(11) 0.3761(6) 0.5224(5) 0.284 Uani 1 1 d .
O27 O 0.7725(12) 0.4002(6) 0.4688(4) 0.257 Uani 1 1 d .
N28 N 0.5982(8) 0.5062(5) 0.4337(3) 0.140 Uiso 1 1 d U
C130 C 0.7508(19) 0.5622(12) 0.3766(8) 0.288 Uiso 1 1 d U
C131 C 0.7445(16) 0.5106(10) 0.3943(7) 0.235 Uiso 1 1 d U
C132 C 0.6599(11) 0.5055(6) 0.4170(4) 0.147 Uiso 1 1 d U
N29 N -0.2168(17) 0.0457(11) 0.6841(7) 0.349 Uiso 1 1 d DU
C133 C -0.1646(15) 0.0983(10) 0.6313(6) 0.236 Uiso 1 1 d DU
C134 C -0.221(2) 0.0729(17) 0.6590(11) 0.427 Uiso 1 1 d DU
N30 N 0.8158(11) 0.4042(8) 0.6125(5) 0.224 Uiso 1 1 d DU
C135 C 0.9918(14) 0.4072(12) 0.6207(8) 0.288 Uiso 1 1 d DU
C136 C 0.8944(15) 0.4026(15) 0.6125(10) 0.344 Uiso 1 1 d DU
N31 N -0.2339(8) 0.0814(6) 0.3880(4) 0.148 Uiso 1 1 d U
C137 C -0.1026(19) -0.0064(11) 0.4217(7) 0.260 Uiso 1 1 d U
C138 C -0.1981(15) -0.0001(9) 0.4199(6) 0.202 Uiso 1 1 d U
C139 C -0.2276(8) 0.0447(7) 0.4041(4) 0.118 Uiso 1 1 d U
N32 N 0.4646(14) -0.1832(9) 0.2625(6) 0.269 Uiso 1 1 d U
C140 C 0.3787(14) -0.1410(8) 0.3149(6) 0.203 Uiso 1 1 d U
C141 C 0.4279(11) -0.1632(7) 0.2826(5) 0.155 Uiso 1 1 d U
N33 N 0.7978(6) 0.1654(4) 0.3023(3) 0.106 Uiso 1 1 d U
C142 C 0.8231(13) 0.2725(8) 0.2626(5) 0.193 Uiso 1 1 d U
C143 C 0.7376(10) 0.2507(7) 0.2780(4) 0.153 Uiso 1 1 d U
C144 C 0.7767(8) 0.2028(6) 0.2901(3) 0.111 Uiso 1 1 d U

loop_
_atom_site_aniso_label
_atom_site_aniso_U_11
_atom_site_aniso_U_22
_atom_site_aniso_U_33
_atom_site_aniso_U_23
_atom_site_aniso_U_13
_atom_site_aniso_U_12
Eu1 0.060 0.065 0.062 -0.003 -0.002 0.005
La1 0.052 0.050 0.061 0.001 -0.001 0.000
O1 0.077 0.062 0.068 -0.011 0.005 0.002
O2 0.069 0.089 0.087 -0.008 -0.008 0.012
O3 0.080 0.084 0.067 0.002 -0.003 0.006
N1 0.066 0.065 0.078 0.001 0.007 0.012
N2 0.057 0.069 0.062 -0.001 -0.001 0.009
N3 0.058 0.057 0.064 0.002 0.003 -0.002
N4 0.068 0.049 0.073 0.007 0.008 0.001
N5 0.069 0.063 0.052 0.005 -0.004 0.000
N6 0.079 0.089 0.072 0.022 -0.002 -0.016
N7 0.053 0.061 0.060 0.005 -0.002 -0.007
N8 0.080 0.071 0.069 -0.009 -0.015 -0.011
N9 0.055 0.124 0.074 0.006 -0.003 0.000
N10 0.082 0.049 0.129 -0.020 -0.014 0.007
N11 0.068 0.072 0.056 -0.005 -0.002 -0.004
N12 0.050 0.062 0.063 -0.004 -0.002 0.000
N13 0.066 0.061 0.063 0.004 -0.001 0.010
N14 0.054 0.043 0.077 0.006 -0.005 -0.002
N15 0.059 0.060 0.070 0.004 0.003 0.011
N16 0.061 0.056 0.060 -0.001 0.001 0.008
N17 0.088 0.056 0.055 0.005 0.008 0.006
N18 0.072 0.160 0.116 0.062 0.002 -0.012
N19 0.100 0.127 0.077 0.023 -0.002 -0.001
N20 0.037 0.069 0.087 0.002 -0.012 0.003
N21 0.055 0.053 0.075 -0.004 0.000 0.001
N22 0.062 0.079 0.073 -0.004 0.010 -0.015
N23 0.054 0.048 0.072 0.004 0.001 -0.003
N24 0.047 0.050 0.081 0.001 -0.005 -0.002
N25 0.046 0.065 0.073 0.003 -0.001 0.004
N26 0.062 0.069 0.075 0.001 -0.003 -0.008
N27 0.086 0.064 0.084 -0.008 0.010 -0.004
C1 0.082 0.061 0.055 0.003 0.008 0.007
C2 0.055 0.079 0.068 0.004 0.012 -0.013
C3 0.087 0.054 0.099 0.001 0.021 0.018
C4 0.094 0.081 0.073 0.012 0.021 -0.003
C5 0.086 0.069 0.098 0.006 0.026 0.002
C6 0.065 0.069 0.063 0.007 0.005 -0.004
C7 0.061 0.060 0.058 -0.004 0.006 0.006
C8 0.059 0.058 0.054 -0.002 0.000 0.005
C9 0.065 0.048 0.055 -0.006 0.004 -0.006
C10 0.068 0.075 0.064 -0.002 0.007 -0.007
C11 0.063 0.046 0.079 -0.004 0.000 -0.001
C12 0.049 0.060 0.066 -0.001 -0.003 0.004
C13 0.064 0.054 0.056 -0.003 -0.003 0.008
C14 0.059 0.070 0.055 0.001 0.001 -0.001
C15 0.053 0.065 0.064 -0.007 0.010 -0.001
C16 0.057 0.062 0.054 -0.002 0.001 -0.004
C17 0.056 0.056 0.057 -0.005 0.000 0.004
C18 0.061 0.065 0.076 0.014 0.001 -0.008
C19 0.067 0.085 0.084 0.011 0.000 -0.033
C20 0.049 0.070 0.080 -0.007 0.006 -0.009
C21 0.061 0.074 0.060 -0.001 0.006 -0.005
C22 0.069 0.066 0.063 0.008 0.002 -0.006
C23 0.122 0.071 0.072 0.003 -0.010 -0.011
C24 0.130 0.082 0.097 0.023 -0.012 0.033
C25 0.086 0.098 0.074 0.005 -0.010 -0.002
C26 0.081 0.047 0.067 0.013 -0.001 0.009
C27 0.063 0.071 0.066 0.005 -0.008 -0.010
C28 0.095 0.091 0.062 0.011 -0.014 -0.021
C29 0.085 0.107 0.065 0.006 0.002 -0.024
C30 0.087 0.161 0.066 0.005 -0.013 -0.045
C31 0.145 0.151 0.080 -0.011 0.006 -0.083
C32 0.138 0.133 0.104 0.006 -0.020 -0.062
C33 0.150 0.063 0.086 -0.003 -0.029 -0.038
C34 0.069 0.108 0.089 0.008 0.008 -0.002
C35 0.091 0.156 0.085 0.001 -0.011 -0.008
C36 0.073 0.077 0.093 -0.001 0.011 0.017
C37 0.124 0.112 0.080 -0.013 0.011 0.031
C38 0.081 0.053 0.085 -0.004 0.009 0.006
C39 0.084 0.058 0.111 0.010 0.002 0.006
C40 0.112 0.409 0.093 0.120 0.027 0.082
C41 0.226 0.100 0.398 0.053 -0.090 -0.093
C42 0.068 0.140 0.095 -0.002 -0.011 0.013
C43 0.097 0.184 0.075 0.012 -0.014 0.034
C44 0.060 0.084 0.078 -0.019 -0.006 0.011
C45 0.081 0.057 0.068 -0.012 -0.002 0.007
C46 0.086 0.061 0.088 -0.015 -0.004 0.009
C47 0.086 0.079 0.086 -0.009 -0.002 0.021
C48 0.063 0.068 0.093 -0.009 -0.012 0.010
C49 0.065 0.070 0.053 -0.004 0.003 0.008
C50 0.065 0.061 0.049 0.000 0.000 0.015
C51 0.058 0.084 0.047 0.003 0.003 0.003
C52 0.056 0.073 0.056 -0.003 0.004 0.002
C53 0.066 0.106 0.061 -0.004 -0.005 0.008
C54 0.065 0.079 0.076 -0.004 -0.011 -0.001
C55 0.072 0.068 0.066 -0.002 0.011 0.002
C56 0.049 0.060 0.058 -0.002 0.000 -0.004
C57 0.067 0.092 0.066 -0.005 0.003 -0.004
C58 0.058 0.055 0.079 -0.006 -0.005 -0.005
C59 0.059 0.060 0.063 0.002 0.001 -0.005
C60 0.066 0.051 0.068 0.000 -0.001 -0.013
C61 0.069 0.046 0.073 0.004 -0.011 -0.002
C62 0.102 0.060 0.078 0.012 0.004 -0.008
C63 0.078 0.064 0.070 0.007 0.008 -0.009
C64 0.058 0.062 0.061 0.006 -0.003 -0.002
C65 0.053 0.062 0.068 -0.004 -0.003 0.006
C66 0.065 0.079 0.067 0.007 -0.008 0.001
C67 0.064 0.111 0.088 0.022 -0.007 -0.006
C68 0.050 0.123 0.092 0.003 0.004 -0.012
C69 0.060 0.061 0.071 -0.005 0.003 0.007
C70 0.059 0.080 0.073 0.002 0.001 0.002
C71 0.086 0.081 0.066 -0.001 0.000 0.023
C72 0.087 0.145 0.110 0.052 0.019 -0.004
C73 0.126 0.192 0.184 0.100 0.025 -0.004
C74 0.127 0.164 0.149 0.077 0.018 0.012
C75 0.129 0.117 0.081 0.026 0.023 0.039
C76 0.104 0.100 0.066 0.005 0.018 0.021
C77 0.089 0.114 0.165 -0.024 0.013 0.012
C78 0.200 0.188 0.226 0.016 0.087 -0.011
C79 0.065 0.118 0.158 -0.055 -0.016 -0.008
C80 0.149 0.278 0.186 -0.089 -0.062 0.102
C81 0.080 0.058 0.062 -0.002 -0.005 0.010
C82 0.060 0.093 0.092 0.012 -0.002 0.011
C83 0.093 0.049 0.094 0.007 0.006 0.024
C84 0.123 0.073 0.137 -0.008 -0.012 0.023
C85 0.371 0.107 0.271 0.055 -0.195 -0.089
C86 0.299 0.253 0.134 0.048 0.050 0.166
C87 0.083 0.097 0.074 0.025 -0.013 0.009
C88 0.060 0.083 0.076 0.011 -0.012 -0.001
C89 0.080 0.087 0.098 0.004 -0.014 0.004
C90 0.072 0.132 0.100 0.008 -0.018 0.001
C91 0.058 0.115 0.082 -0.001 -0.003 0.007
C92 0.061 0.047 0.090 -0.010 0.000 0.004
C93 0.055 0.054 0.077 -0.012 -0.006 0.003
C94 0.066 0.057 0.059 -0.006 -0.008 0.008
C95 0.052 0.084 0.068 0.000 0.006 -0.013
C96 0.067 0.090 0.074 0.004 0.008 -0.007
C97 0.094 0.078 0.061 0.008 0.000 -0.011
C98 0.070 0.070 0.066 -0.002 0.005 -0.006
C99 0.063 0.047 0.073 0.000 0.002 0.007
C100 0.067 0.062 0.063 0.006 0.002 0.000
C101 0.062 0.055 0.068 0.003 0.002 0.000
C102 0.054 0.052 0.064 0.001 0.001 0.008
C103 0.054 0.072 0.058 0.009 0.004 -0.007
C104 0.073 0.053 0.063 0.004 0.000 0.016
C105 0.056 0.063 0.070 -0.005 0.000 -0.007
C106 0.075 0.070 0.064 0.004 0.003 0.013
C107 0.049 0.077 0.065 0.003 -0.001 0.004
C108 0.074 0.037 0.082 0.004 -0.003 0.002
C109 0.052 0.068 0.125 0.016 0.014 0.012
C110 0.080 0.045 0.190 0.014 0.034 0.005
C111 0.065 0.051 0.173 0.027 0.017 0.010
C112 0.052 0.061 0.094 0.006 -0.005 0.002
C113 0.063 0.039 0.083 -0.002 0.002 -0.005
C114 0.058 0.087 0.066 -0.004 0.008 -0.004
C115 0.084 0.054 0.089 -0.009 0.016 -0.008
C116 0.113 0.075 0.133 -0.008 0.042 0.005
C117 0.114 0.078 0.142 -0.012 0.040 0.008
C118 0.083 0.110 0.097 -0.016 0.011 0.018
C119 0.077 0.043 0.101 -0.006 -0.004 0.000
C120 0.117 0.198 0.088 0.039 0.002 0.022
C121 0.260 0.131 0.142 -0.012 0.095 0.035
C122 0.080 0.137 0.144 0.041 -0.010 0.025
C123 0.146 0.146 0.215 -0.103 -0.016 0.002
C124 0.055 0.093 0.086 -0.004 0.009 -0.008
C125 0.084 0.084 0.112 0.010 0.007 -0.008
C126 0.050 0.076 0.061 0.002 -0.008 0.007
C127 0.057 0.068 0.085 0.005 0.002 -0.001
C128 0.129 0.068 0.107 -0.012 0.047 -0.025
C129 0.102 0.088 0.163 0.047 0.020 0.006
Cl1 0.072 0.073 0.076 -0.008 -0.001 -0.001
O4 0.068 0.084 0.091 -0.006 0.004 -0.004
O5 0.080 0.085 0.180 0.001 0.021 0.016
O6 0.111 0.119 0.118 0.051 -0.004 -0.011
O7 0.125 0.175 0.102 -0.060 0.009 -0.058
Cl2 0.114 0.066 0.092 0.006 0.000 0.005
O8 0.179 0.130 0.136 0.062 -0.057 -0.053
O9 0.146 0.210 0.253 0.093 -0.060 -0.092
O10 0.263 0.300 0.094 0.042 -0.032 -0.123
O11 0.204 0.138 0.479 -0.016 0.031 0.041
Cl3 0.143 0.079 0.085 0.005 0.001 -0.022
O12 0.145 0.061 0.122 -0.003 0.001 -0.013
O13 0.130 0.131 0.144 -0.028 -0.011 0.028
O14 0.253 0.101 0.123 -0.022 0.070 -0.081
O15 0.151 0.164 0.092 0.007 -0.020 -0.019
Cl4 0.076 0.096 0.107 0.022 0.008 0.007
O16 0.066 0.155 0.214 0.075 0.004 -0.009
O17 0.100 0.295 0.260 0.208 -0.072 -0.038
O18 0.154 0.164 0.194 0.107 -0.043 -0.067
O19 0.464 0.228 0.261 -0.065 0.112 0.067
Cl5 0.085 0.134 0.137 -0.035 -0.024 -0.001
O20 0.111 0.133 0.262 -0.043 -0.012 -0.011
O21 0.113 0.136 0.227 -0.076 -0.047 -0.010
O22 0.159 0.162 0.419 -0.082 -0.146 0.050
O23 0.216 0.802 0.230 -0.241 0.021 -0.080
Cl6 0.178 0.085 0.146 -0.011 0.053 -0.004
O24 0.089 0.042 0.217 -0.028 -0.009 -0.003
O25 0.345 0.183 0.506 -0.058 0.256 0.073
O26 0.259 0.207 0.387 -0.111 -0.118 -0.039
O27 0.408 0.169 0.195 0.035 0.123 -0.030

loop_
_atom_type_symbol
_atom_type_description
_atom_type_scat_dispersion_real
_atom_type_scat_dispersion_imag
_atom_type_scat_source
C C 0.0033 0.0016 'International Tables Vol C Tables 4.2.6.8 and 6.1.1.4'
H H 0.0000 0.0000 'International Tables Vol C Tables 4.2.6.8 and 6.1.1.4'
N N 0.0061 0.0033 'International Tables Vol C Tables 4.2.6.8 and 6.1.1.4'
O O 0.0106 0.0060 'International Tables Vol C Tables 4.2.6.8 and 6.1.1.4'
Cl Cl 0.1484 0.1585 'International Tables Vol C Tables 4.2.6.8 and 6.1.1.4'
La La -0.2871 2.4523 'International Tables Vol C Tables 4.2.6.8 and 6.1.1.4'
Eu Eu -0.1578 3.6682 'International Tables Vol C Tables 4.2.6.8 and 6.1.1.4'

loop_
_geom_angle_atom_site_label_1
_geom_angle_atom_site_label_2
_geom_angle_atom_site_label_3
_geom_angle
O2 Eu1 O3 77.6(2)
O2 Eu1 O1 78.1(2)
O3 Eu1 O1 77.8(2)
O2 Eu1 N12 126.0(2)
O3 Eu1 N12 142.9(2)
O1 Eu1 N12 80.0(2)
O2 Eu1 N3 140.8(2)
O3 Eu1 N3 78.6(2)
O1 Eu1 N3 126.0(2)
N12 Eu1 N3 91.0(2)
O2 Eu1 N21 80.7(2)
O3 Eu1 N21 126.7(2)
O1 Eu1 N21 142.6(2)
N12 Eu1 N21 88.2(2)
N3 Eu1 N21 89.3(2)
O2 Eu1 N20 67.2(2)
O3 Eu1 N20 64.0(2)
O1 Eu1 N20 132.4(2)
N12 Eu1 N20 147.1(2)
N3 Eu1 N20 74.5(2)
N21 Eu1 N20 62.7(2)
O2 Eu1 N11 63.1(2)
O3 Eu1 N11 132.0(2)
O1 Eu1 N11 68.4(2)
N12 Eu1 N11 63.0(2)
N3 Eu1 N11 149.3(2)
N21 Eu1 N11 74.6(2)
N20 Eu1 N11 118.0(2)
O2 Eu1 N2 133.4(2)
O3 Eu1 N2 69.0(2)
O1 Eu1 N2 64.0(2)
N12 Eu1 N2 74.5(2)
N3 Eu1 N2 62.3(2)
N21 Eu1 N2 145.7(2)
N20 Eu1 N2 120.7(2)
N11 Eu1 N2 120.0(2)
O2 Eu1 C87 76.6(3)
O3 Eu1 C87 19.3(2)
O1 Eu1 C87 96.6(2)
N12 Eu1 C87 154.9(3)
N3 Eu1 C87 70.7(3)
N21 Eu1 C87 108.0(2)
N20 Eu1 C87 45.4(2)
N11 Eu1 C87 138.8(3)
N2 Eu1 C87 81.6(2)
O2 Eu1 C1 97.5(2)
O3 Eu1 C1 79.6(2)
O1 Eu1 C1 19.5(2)
N12 Eu1 C1 69.9(2)
N3 Eu1 C1 108.2(2)
N21 Eu1 C1 151.7(2)
N20 Eu1 C1 142.4(2)
N11 Eu1 C1 79.4(2)
N2 Eu1 C1 46.1(2)
C87 Eu1 C1 98.8(2)
N7 La1 N14 138.6(2)
N7 La1 N5 62.2(2)
N14 La1 N5 83.6(2)
N7 La1 N8 60.7(2)
N14 La1 N8 148.8(2)
N5 La1 N8 122.7(2)
N7 La1 N26 143.8(2)
N14 La1 N26 77.3(2)
N5 La1 N26 146.9(2)
N8 La1 N26 85.3(2)
N7 La1 N25 114.3(2)
N14 La1 N25 76.1(2)
N5 La1 N25 139.1(2)
N8 La1 N25 72.8(2)
N26 La1 N25 61.1(2)
N7 La1 N16 123.5(2)
N14 La1 N16 62.0(2)
N5 La1 N16 75.4(2)
N8 La1 N16 135.9(2)
N26 La1 N16 71.9(2)
N25 La1 N16 122.3(2)
N7 La1 N23 69.7(2)
N14 La1 N23 83.0(2)
N5 La1 N23 80.5(2)
N8 La1 N23 85.0(2)
N26 La1 N23 122.8(2)
N25 La1 N23 62.2(2)
N16 La1 N23 139.1(2)
N7 La1 N17 72.9(2)
N14 La1 N17 122.7(2)
N5 La1 N17 75.8(2)
N8 La1 N17 83.2(2)
N26 La1 N17 92.2(2)
N25 La1 N17 144.8(2)
N16 La1 N17 61.3(2)
N23 La1 N17 141.9(2)
C1 O1 Eu1 120.5(6)
C44 O2 Eu1 126.0(6)
C87 O3 Eu1 122.1(6)
C1 N1 C36 118.6(8)
C1 N1 C34 124.5(9)
C36 N1 C34 115.0(7)
C6 N2 C2 120.0(8)
C6 N2 Eu1 120.1(5)
C2 N2 Eu1 114.4(6)
C7 N3 C8 104.9(8)
C7 N3 Eu1 119.5(6)
C8 N3 Eu1 135.3(6)
C7 N4 C9 105.8(7)
C7 N4 C38 133.2(7)
C9 N4 C38 121.0(8)
C21 N5 C17 105.7(7)
C21 N5 La1 112.2(5)
C17 N5 La1 127.1(6)
C18 N6 C21 105.2(7)
C18 N6 C40 118.9(8)
C21 N6 C40 135.4(8)
C22 N7 C26 119.5(8)
C22 N7 La1 120.2(5)
C26 N7 La1 120.2(6)
C27 N8 C28 105.3(8)
C27 N8 La1 113.1(6)
C28 N8 La1 128.9(6)
C27 N9 C29 106.3(8)
C27 N9 C42 128.3(10)
C29 N9 C42 125.3(8)
C44 N10 C77 124.5(9)
C44 N10 C79 119.4(10)
C77 N10 C79 116.1(10)
C49 N11 C45 118.8(8)
C49 N11 Eu1 119.5(6)
C45 N11 Eu1 116.4(6)
C50 N12 C51 105.8(7)
C50 N12 Eu1 119.1(6)
C51 N12 Eu1 134.9(6)
C50 N13 C52 105.6(7)
C50 N13 C81 131.5(8)
C52 N13 C81 122.8(7)
C64 N14 C60 105.2(7)
C64 N14 La1 114.1(5)
C60 N14 La1 129.6(5)
C64 N15 C61 106.0(7)
C64 N15 C83 131.5(7)
C61 N15 C83 122.5(8)
C65 N16 C69 118.9(7)
C65 N16 La1 118.5(5)
C69 N16 La1 122.5(5)
C70 N17 C71 105.1(7)
C70 N17 La1 118.1(6)
C71 N17 La1 134.8(6)
C70 N18 C72 107.5(8)
C70 N18 C85 127.5(11)
C72 N18 C85 121.3(11)
C87 N19 C120 116.6(10)
C87 N19 C122 124.8(9)
C120 N19 C122 118.4(10)
C88 N20 C92 120.5(7)
C88 N20 Eu1 115.1(6)
C92 N20 Eu1 121.1(5)
C93 N21 C94 104.9(7)
C93 N21 Eu1 118.3(6)
C94 N21 Eu1 136.2(5)
C93 N22 C95 106.6(6)
C93 N22 C124 132.5(8)
C95 N22 C124 120.8(7)
C107 N23 C103 105.4(7)
C107 N23 La1 110.9(6)
C103 N23 La1 130.7(5)
C104 N24 C107 107.0(7)
C104 N24 C126 124.2(7)
C107 N24 C126 128.5(8)
C108 N25 C112 116.6(7)
C108 N25 La1 119.4(6)
C112 N25 La1 122.9(5)
C113 N26 C114 103.8(8)
C113 N26 La1 119.6(6)
C114 N26 La1 136.0(6)
C113 N27 C115 105.9(8)
C113 N27 C128 131.4(8)
C115 N27 C128 122.7(9)
O1 C1 N1 122.8(9)
O1 C1 C2 115.5(8)
N1 C1 C2 121.6(8)
O1 C1 Eu1 40.0(4)
N1 C1 Eu1 148.0(6)
C2 C1 Eu1 83.4(5)
N2 C2 C3 121.7(10)
N2 C2 C1 113.2(8)
C3 C2 C1 124.6(8)
C4 C3 C2 118.0(9)
C3 C4 C5 121.5(10)
C4 C5 C6 116.6(10)
N2 C6 C5 121.8(9)
N2 C6 C7 113.1(8)
C5 C6 C7 124.8(9)
N3 C7 N4 114.1(7)
N3 C7 C6 120.7(9)
N4 C7 C6 125.2(8)
C9 C8 C13 120.3(8)
C9 C8 N3 109.9(7)
C13 C8 N3 129.8(9)
C10 C9 C8 122.8(8)
C10 C9 N4 131.8(9)
C8 C9 N4 105.3(7)
C11 C10 C9 117.4(10)
C10 C11 C12 121.7(8)
C13 C12 C11 119.6(8)
C13 C12 C14 118.4(9)
C11 C12 C14 122.0(8)
C8 C13 C12 118.0(9)
C15 C14 C12 116.8(6)
C16 C15 C20 118.0(8)
C16 C15 C14 122.2(8)
C20 C15 C14 119.8(7)
C17 C16 C15 120.3(8)
C16 C17 N5 130.4(8)
C16 C17 C18 120.3(7)
N5 C17 C18 109.2(7)
N6 C18 C19 131.9(9)
N6 C18 C17 106.6(7)
C19 C18 C17 121.5(8)
C20 C19 C18 116.6(8)
C19 C20 C15 123.0(8)
N5 C21 N6 113.1(7)
N5 C21 C22 119.8(8)
N6 C21 C22 127.0(9)
N7 C22 C23 123.5(9)
N7 C22 C21 113.1(9)
C23 C22 C21 123.1(9)
C22 C23 C24 117.2(10)
C23 C24 C25 118.6(11)
C26 C25 C24 119.2(10)
N7 C26 C25 121.8(9)
N7 C26 C27 112.6(8)
C25 C26 C27 125.2(9)
N8 C27 N9 113.4(9)
N8 C27 C26 119.4(8)
N9 C27 C26 126.8(9)
C33 C28 C29 120.7(10)
C33 C28 N8 131.1(10)
C29 C28 N8 108.1(11)
N9 C29 C30 131.3(11)
N9 C29 C28 106.8(9)
C30 C29 C28 121.8(13)
C29 C30 C31 115.4(12)
C30 C31 C32 122.9(11)
C33 C32 C31 118.3(15)
C32 C33 C28 120.5(13)
N1 C34 C35 111.3(8)
N1 C36 C37 113.9(9)
N4 C38 C39 113.8(8)
C41 C40 N6 93.0(15)
N9 C42 C43 112.7(8)
O2 C44 N10 121.2(8)
O2 C44 C45 116.6(9)
N10 C44 C45 122.1(10)
C46 C45 N11 121.2(9)
C46 C45 C44 127.0(9)
N11 C45 C44 110.5(8)
C45 C46 C47 118.4(10)
C48 C47 C46 121.7(10)
C47 C48 C49 118.1(9)
N11 C49 C48 121.5(9)
N11 C49 C50 112.4(8)
C48 C49 C50 126.0(8)
N12 C50 N13 113.9(8)
N12 C50 C49 121.5(7)
N13 C50 C49 124.5(8)
C56 C51 N12 132.5(7)
C56 C51 C52 120.4(8)
N12 C51 C52 107.0(9)
N13 C52 C53 131.6(8)
N13 C52 C51 107.5(7)
C53 C52 C51 120.9(10)
C54 C53 C52 117.7(9)
C53 C54 C55 120.2(9)
C56 C55 C54 123.1(10)
C56 C55 C57 119.9(8)
C54 C55 C57 117.0(9)
C55 C56 C51 117.7(8)
C55 C57 C58 114.7(7)
C63 C58 C59 119.4(8)
C63 C58 C57 119.5(8)
C59 C58 C57 121.1(9)
C60 C59 C58 117.7(9)
C59 C60 C61 122.4(8)
C59 C60 N14 129.1(9)
C61 C60 N14 108.4(7)
C62 C61 C60 119.4(9)
C62 C61 N15 133.5(9)
C60 C61 N15 107.0(8)
C61 C62 C63 117.2(10)
C58 C63 C62 123.7(9)
N14 C64 N15 113.3(7)
N14 C64 C65 118.8(8)
N15 C64 C65 127.8(8)
N16 C65 C66 122.1(8)
N16 C65 C64 115.2(7)
C66 C65 C64 122.3(8)
C67 C66 C65 118.3(9)
C66 C67 C68 119.9(8)
C67 C68 C69 119.5(9)
N16 C69 C68 121.3(9)
N16 C69 C70 114.4(7)
C68 C69 C70 124.1(8)
N18 C70 N17 112.0(8)
N18 C70 C69 125.9(8)
N17 C70 C69 122.0(8)
N17 C71 C72 108.9(8)
N17 C71 C76 133.0(9)
C72 C71 C76 117.9(10)
N18 C72 C71 106.5(9)
N18 C72 C73 132.4(11)
C71 C72 C73 121.0(12)
C74 C73 C72 118.8(13)
C73 C74 C75 121.7(13)
C74 C75 C76 120.0(12)
C75 C76 C71 120.3(10)
N10 C77 C78 112.4(12)
C80 C79 N10 112.9(10)
N13 C81 C82 113.4(7)
N15 C83 C84 111.9(8)
C86 C85 N18 91.4(12)
O3 C87 N19 119.4(9)
O3 C87 C88 118.1(9)
N19 C87 C88 122.4(9)
O3 C87 Eu1 38.6(4)
N19 C87 Eu1 147.3(7)
C88 C87 Eu1 83.5(5)
N20 C88 C89 121.0(9)
N20 C88 C87 114.3(7)
C89 C88 C87 124.2(9)
C90 C89 C88 117.7(10)
C91 C90 C89 121.0(10)
C90 C91 C92 118.8(10)
N20 C92 C91 120.9(9)
N20 C92 C93 113.6(7)
C91 C92 C93 125.3(9)
N21 C93 N22 113.1(8)
N21 C93 C92 121.0(8)
N22 C93 C92 125.8(7)
C99 C94 N21 131.0(8)
C99 C94 C95 118.8(8)
N21 C94 C95 110.1(7)
C96 C95 C94 123.3(8)
C96 C95 N22 131.5(7)
C94 C95 N22 105.2(7)
C95 C96 C97 116.5(8)
C98 C97 C96 122.6(9)
C99 C98 C97 119.7(8)
C99 C98 C100 120.5(7)
C97 C98 C100 119.7(8)
C98 C99 C94 119.0(8)
C98 C100 C101 113.6(8)
C102 C101 C106 121.8(9)
C102 C101 C100 123.0(7)
C106 C101 C100 115.1(8)
C101 C102 C103 118.9(8)
N23 C103 C104 109.6(8)
N23 C103 C102 130.8(7)
C104 C103 C102 119.5(9)
C105 C104 N24 131.3(8)
C105 C104 C103 122.5(9)
N24 C104 C103 106.3(8)
C104 C105 C106 118.2(8)
C105 C106 C101 118.9(9)
N23 C107 N24 111.6(9)
N23 C107 C108 120.4(8)
N24 C107 C108 127.5(7)
N25 C108 C109 123.7(9)
N25 C108 C107 113.9(8)
C109 C108 C107 122.2(8)
C110 C109 C108 118.4(9)
C111 C110 C109 119.5(10)
C110 C111 C112 119.7(11)
N25 C112 C111 122.0(8)
N25 C112 C113 112.1(8)
C111 C112 C113 125.9(10)
N26 C113 N27 112.3(8)
N26 C113 C112 121.7(9)
N27 C113 C112 126.0(8)
C115 C114 N26 110.5(8)
C115 C114 C119 120.1(9)
N26 C114 C119 129.4(10)
C114 C115 N27 107.5(9)
C114 C115 C116 122.8(9)
N27 C115 C116 129.7(10)
C117 C116 C115 117.1(12)
C116 C117 C118 122.0(11)
C117 C118 C119 119.9(10)
C114 C119 C118 117.7(10)
N19 C120 C121 112.5(13)
N19 C122 C123 110.4(10)
N22 C124 C125 109.9(8)
N24 C126 C127 112.8(6)
C129 C128 N27 110.1(10)
O7 Cl1 O5 108.3(6)
O7 Cl1 O6 112.6(6)
O5 Cl1 O6 105.7(5)
O7 Cl1 O4 110.6(4)
O5 Cl1 O4 109.4(5)
O6 Cl1 O4 109.9(4)
O11 Cl2 O9 105.2(9)
O11 Cl2 O8 107.0(10)
O9 Cl2 O8 113.1(6)
O11 Cl2 O10 103.0(10)
O9 Cl2 O10 116.1(8)
O8 Cl2 O10 111.2(7)
O15 Cl3 O14 112.9(6)
O15 Cl3 O12 110.2(6)
O14 Cl3 O12 110.1(5)
O15 Cl3 O13 106.8(6)
O14 Cl3 O13 108.9(7)
O12 Cl3 O13 107.8(5)
O17 Cl4 O18 115.0(6)
O17 Cl4 O16 115.6(6)
O18 Cl4 O16 118.6(6)
O17 Cl4 O19 101.7(11)
O18 Cl4 O19 99.1(10)
O16 Cl4 O19 102.4(11)
O23 Cl5 O22 101.9(14)
O23 Cl5 O20 108.7(9)
O22 Cl5 O20 112.1(8)
O23 Cl5 O21 115.1(12)
O22 Cl5 O21 108.6(7)
O20 Cl5 O21 110.1(6)
O25 Cl6 O24 115.3(9)
O25 Cl6 O26 114.4(13)
O24 Cl6 O26 111.0(7)
O25 Cl6 O27 103.5(12)
O24 Cl6 O27 104.8(8)
O26 Cl6 O27 106.7(11)
C132 C131 C130 112(2)
N28 C132 C131 174(2)
N29 C134 C133 143(4)
N30 C136 C135 166(4)
C139 C138 C137 115(2)
N31 C139 C138 165.5(18)
N32 C141 C140 172(3)
C144 C143 C142 96.7(13)
N33 C144 C143 171.1(15)

loop_
_geom_bond_atom_site_label_1
_geom_bond_atom_site_label_2
_geom_bond_distance
Eu1 O2 2.382(7)
Eu1 O3 2.385(6)
Eu1 O1 2.419(5)
Eu1 N12 2.574(6)
Eu1 N3 2.589(8)
Eu1 N21 2.599(7)
Eu1 N20 2.606(6)
Eu1 N11 2.619(8)
Eu1 N2 2.627(7)
Eu1 C87 3.240(9)
Eu1 C1 3.243(9)
La1 N7 2.620(7)
La1 N14 2.622(7)
La1 N5 2.629(7)
La1 N8 2.640(7)
La1 N26 2.642(8)
La1 N25 2.664(7)
La1 N16 2.666(6)
La1 N23 2.674(7)
La1 N17 2.677(7)
O1 C1 1.256(10)
O2 C44 1.242(11)
O3 C87 1.266(10)
N1 C1 1.323(10)
N1 C36 1.450(12)
N1 C34 1.473(11)
N2 C6 1.314(11)
N2 C2 1.343(10)
N3 C7 1.299(10)
N3 C8 1.391(10)
N4 C7 1.356(11)
N4 C9 1.398(10)
N4 C38 1.459(11)
N5 C21 1.315(10)
N5 C17 1.382(9)
N6 C18 1.384(11)
N6 C21 1.388(10)
N6 C40 1.612(14)
N7 C22 1.335(11)
N7 C26 1.357(10)
N8 C27 1.320(11)
N8 C28 1.421(12)
N9 C27 1.368(10)
N9 C29 1.389(13)
N9 C42 1.498(12)
N10 C44 1.335(12)
N10 C77 1.397(14)
N10 C79 1.451(12)
N11 C49 1.359(9)
N11 C45 1.374(11)
N12 C50 1.323(10)
N12 C51 1.411(11)
N13 C50 1.355(9)
N13 C52 1.391(11)
N13 C81 1.462(10)
N14 C64 1.333(10)
N14 C60 1.416(10)
N15 C64 1.366(10)
N15 C61 1.399(10)
N15 C83 1.467(10)
N16 C65 1.341(10)
N16 C69 1.353(10)
N17 C70 1.348(10)
N17 C71 1.369(11)
N18 C70 1.322(11)
N18 C72 1.366(13)
N18 C85 1.578(14)
N19 C87 1.322(12)
N19 C120 1.474(13)
N19 C122 1.493(13)
N20 C88 1.335(10)
N20 C92 1.343(11)
N21 C93 1.344(9)
N21 C94 1.396(10)
N22 C93 1.357(11)
N22 C95 1.415(10)
N22 C124 1.487(10)
N23 C107 1.335(10)
N23 C103 1.382(11)
N24 C104 1.370(11)
N24 C107 1.373(10)
N24 C126 1.499(9)
N25 C108 1.339(10)
N25 C112 1.372(11)
N26 C113 1.357(10)
N26 C114 1.399(11)
N27 C113 1.365(11)
N27 C115 1.390(10)
N27 C128 1.492(12)
C1 C2 1.490(12)
C2 C3 1.386(12)
C3 C4 1.339(13)
C4 C5 1.396(13)
C5 C6 1.400(13)
C6 C7 1.500(11)
C8 C9 1.384(11)
C8 C13 1.391(11)
C9 C10 1.378(11)
C10 C11 1.369(11)
C11 C12 1.419(11)
C12 C13 1.404(11)
C12 C14 1.511(11)
C14 C15 1.494(11)
C15 C16 1.381(10)
C15 C20 1.423(11)
C16 C17 1.363(11)
C17 C18 1.406(11)
C18 C19 1.385(11)
C19 C20 1.375(12)
C21 C22 1.463(11)
C22 C23 1.395(13)
C23 C24 1.421(13)
C24 C25 1.422(15)
C25 C26 1.376(13)
C26 C27 1.451(12)
C28 C33 1.372(14)
C28 C29 1.405(13)
C29 C30 1.392(13)
C30 C31 1.393(18)
C31 C32 1.442(18)
C32 C33 1.349(14)
C34 C35 1.491(13)
C36 C37 1.506(13)
C38 C39 1.522(12)
C40 C41 1.392(16)
C42 C43 1.529(14)
C44 C45 1.501(12)
C45 C46 1.364(12)
C46 C47 1.389(12)
C47 C48 1.350(13)
C48 C49 1.394(12)
C49 C50 1.468(12)
C51 C56 1.393(12)
C51 C52 1.413(11)
C52 C53 1.406(12)
C53 C54 1.391(13)
C54 C55 1.393(12)
C55 C56 1.368(11)
C55 C57 1.521(13)
C57 C58 1.525(11)
C58 C63 1.363(12)
C58 C59 1.389(11)
C59 C60 1.374(11)
C60 C61 1.398(11)
C61 C62 1.376(12)
C62 C63 1.380(12)
C64 C65 1.454(11)
C65 C66 1.411(11)
C66 C67 1.361(12)
C67 C68 1.384(13)
C68 C69 1.388(11)
C69 C70 1.447(12)
C71 C72 1.382(12)
C71 C76 1.401(13)
C72 C73 1.417(16)
C73 C74 1.347(17)
C74 C75 1.364(16)
C75 C76 1.388(14)
C77 C78 1.479(17)
C79 C80 1.399(17)
C81 C82 1.510(11)
C83 C84 1.502(14)
C85 C86 1.450(16)
C87 C88 1.439(13)
C88 C89 1.408(12)
C89 C90 1.375(14)
C90 C91 1.367(13)
C91 C92 1.385(11)
C92 C93 1.473(12)
C94 C99 1.395(10)
C94 C95 1.402(11)
C95 C96 1.345(12)
C96 C97 1.391(12)
C97 C98 1.383(11)
C98 C99 1.377(12)
C98 C100 1.522(11)
C100 C101 1.554(12)
C101 C102 1.347(11)
C101 C106 1.432(11)
C102 C103 1.395(12)
C103 C104 1.391(11)
C104 C105 1.368(12)
C105 C106 1.393(12)
C107 C108 1.445(12)
C108 C109 1.392(12)
C109 C110 1.372(13)
C110 C111 1.365(13)
C111 C112 1.386(12)
C112 C113 1.462(12)
C114 C115 1.353(13)
C114 C119 1.407(12)
C115 C116 1.418(13)
C116 C117 1.350(14)
C117 C118 1.405(15)
C118 C119 1.413(13)
C120 C121 1.516(18)
C122 C123 1.507(17)
C124 C125 1.555(13)
C126 C127 1.529(11)
C128 C129 1.476(15)
Cl1 O7 1.370(7)
Cl1 O5 1.415(7)
Cl1 O6 1.426(7)
Cl1 O4 1.438(6)
Cl2 O11 1.320(13)
Cl2 O9 1.332(9)
Cl2 O8 1.378(8)
Cl2 O10 1.415(11)
Cl3 O15 1.393(8)
Cl3 O14 1.397(8)
Cl3 O12 1.445(8)
Cl3 O13 1.478(8)
Cl4 O17 1.304(8)
Cl4 O18 1.339(8)
Cl4 O16 1.344(7)
Cl4 O19 1.351(15)
Cl5 O23 1.369(18)
Cl5 O22 1.373(13)
Cl5 O20 1.388(9)
Cl5 O21 1.416(8)
Cl6 O25 1.320(11)
Cl6 O24 1.413(7)
Cl6 O26 1.452(14)
Cl6 O27 1.454(12)
N28 C132 1.105(16)
C130 C131 1.51(3)
C131 C132 1.51(2)
N29 C134 1.177(19)
C133 C134 1.484(18)
N30 C136 1.161(16)
C135 C136 1.474(16)
N31 C139 1.142(16)
C137 C138 1.42(3)
C138 C139 1.39(2)
N32 C141 1.06(2)
C140 C141 1.52(2)
N33 C144 1.128(15)
C142 C143 1.50(2)
C143 C144 1.461(19)
